data_2208887
loop_
_publ_author_name
'Fa-Hui li'
'Han-Dong Yin'
'Qiang Zhao'
'Wen-Li Liu'

_publ_section_title
;Di-\m~2~-chloro-1:2\k^2^<i>Cl</i>,3:4\k^2^<i>Cl</i>-chloro-4\k<i>Cl</i>-(6-chloropyridine-3-carboxylato-1\k^2^<i>O</i>,<i>O</i>')octamethyl-1\k^2^<i>C</i>,2\k^2^<i>C</i>,3\k^2^<i>C</i>,4\k^2^<i>C</i>-di-\m~3~-oxo-1:2:3\k^3^<i>O</i>,2:3:4\k^3^<i>O</i>-tetratin(IV)
 diethyl ether solvate
;
_journal_coeditor_code HB2023
_journal_issue 5
_journal_name_full 'Acta Crystallographica Section E'
_journal_page_first m1117
_journal_page_last m1118
_journal_paper_doi 10.1107/S1600536806013754
_journal_volume 62
_journal_year 2006
_chemical_formula_iupac '[Sn4 (C H3)8 (C6 H3 Cl N O2) Cl3 O2], C4 H10 O'
_chemical_formula_moiety 'C14 H27 Cl4 N O4 Sn4, C4 H10 O'
_chemical_formula_sum 'C18 H37 Cl4 N O5 Sn4'
_chemical_formula_weight 976.06
_chemical_name_systematic
;
Di-\m~2~-chloro-1:2\k^2^Cl,3:4\k^2^Cl-chloro-4\kCl-(6-chloropyridine-
3-carboxylato-1\k^2^O,O')octamethyl-1\k^2^C,2\k^2^C,3\k^2^C,4\k^2^C-
di-\m~3~-oxo-1:2:3\k^3^O,2:3:4\k^3^O-tetratin(IV) diethyl ether solvate
;
_space_group_IT_number 14
_symmetry_cell_setting monoclinic
_symmetry_space_group_name_Hall '-P 2yn'
_symmetry_space_group_name_H-M 'P 1 21/n 1'
_atom_sites_solution_hydrogens geom
_atom_sites_solution_primary direct
_atom_sites_solution_secondary difmap
_audit_creation_method SHELXL-97
_cell_angle_alpha 90.00
_cell_angle_beta 113.059(2)
_cell_angle_gamma 90.00
_cell_formula_units_Z 4
_cell_length_a 16.123(2)
_cell_length_b 11.0953(15)
_cell_length_c 20.309(3)
_cell_measurement_reflns_used 6664
_cell_measurement_temperature 298(2)
_cell_measurement_theta_max 28.049
_cell_measurement_theta_min 2.293
_cell_volume 3342.8(8)
_computing_cell_refinement 'SAINT (Bruker, 1998)'
_computing_data_collection 'SMART (Bruker, 1998)'
_computing_data_reduction SAINT
_computing_molecular_graphics 'PROGRAM (ref, date)'
_computing_publication_material SHELXL97
_computing_structure_refinement 'SHELXL97 (Sheldrick, 1997)'
_computing_structure_solution 'SHELXS97 (Sheldrick, 1997)'
_diffrn_ambient_temperature 298(2)
_diffrn_measured_fraction_theta_full 0.994
_diffrn_measured_fraction_theta_max 0.994
_diffrn_measurement_device_type 'Bruker SMART CCD'
_diffrn_measurement_method \w
_diffrn_radiation_monochromator graphite
_diffrn_radiation_source 'fine-focus sealed tube'
_diffrn_radiation_type MoK\a
_diffrn_radiation_wavelength 0.71073
_diffrn_reflns_av_R_equivalents 0.0280
_diffrn_reflns_av_sigmaI/netI 0.0329
_diffrn_reflns_limit_h_max 18
_diffrn_reflns_limit_h_min -19
_diffrn_reflns_limit_k_max 13
_diffrn_reflns_limit_k_min 0
_diffrn_reflns_limit_l_max 25
_diffrn_reflns_limit_l_min 0
_diffrn_reflns_number 17200
_diffrn_reflns_theta_full 26.00
_diffrn_reflns_theta_max 26.00
_diffrn_reflns_theta_min 2.18
_diffrn_standards_decay_% 0
_exptl_absorpt_coefficient_mu 3.300
_exptl_absorpt_correction_T_max 0.588
_exptl_absorpt_correction_T_min 0.338
_exptl_absorpt_correction_type multi-scan
_exptl_absorpt_process_details '(SADABS; Sheldrick, 1996)'
_exptl_crystal_colour colorless
_exptl_crystal_density_diffrn 1.939
_exptl_crystal_density_method 'not measured'
_exptl_crystal_description block
_exptl_crystal_F_000 1864
_exptl_crystal_size_max 0.42
_exptl_crystal_size_mid 0.29
_exptl_crystal_size_min 0.18
_refine_diff_density_max 0.571
_refine_diff_density_min -0.786
_refine_ls_extinction_method none
_refine_ls_goodness_of_fit_ref 1.075
_refine_ls_hydrogen_treatment constr
_refine_ls_matrix_type full
_refine_ls_number_parameters 252
_refine_ls_number_reflns 6521
_refine_ls_number_restraints 0
_refine_ls_restrained_S_all 1.075
_refine_ls_R_factor_all 0.0604
_refine_ls_R_factor_gt 0.0319
_refine_ls_shift/su_max 0.001
_refine_ls_shift/su_mean 0.000
_refine_ls_structure_factor_coef Fsqd
_refine_ls_weighting_details 'calc w=1/[\s^2^(Fo^2^)+(0.04P)^2^] where P=(Fo^2^+2Fc^2^)/3'
_refine_ls_weighting_scheme calc
_refine_ls_wR_factor_gt 0.0777
_refine_ls_wR_factor_ref 0.0887
_reflns_number_gt 4331
_reflns_number_total 6521
_reflns_threshold_expression I>2\s(I)
_cod_data_source_file hb2023.cif
_cod_data_source_block I
_cod_original_cell_volume 3342.7(8)
_cod_original_sg_symbol_H-M 'P 21/n'
_cod_database_code 2208887
_cod_database_fobs_code 2208887

loop_
_symmetry_equiv_pos_as_xyz
'x, y, z'
'-x+1/2, y+1/2, -z+1/2'
'-x, -y, -z'
'x-1/2, -y-1/2, z-1/2'

loop_
_atom_site_type_symbol
_atom_site_label
_atom_site_fract_x
_atom_site_fract_y
_atom_site_fract_z
_atom_site_U_iso_or_equiv
_atom_site_adp_type
_atom_site_calc_flag
_atom_site_refinement_flags
_atom_site_occupancy
Sn Sn1 0.84372(2) 0.43585(3) 0.430038(18) 0.04465(11) Uani d . 1
Sn Sn2 0.60812(2) 0.42798(3) 0.423811(17) 0.04335(11) Uani d . 1
Sn Sn3 0.64768(2) 0.30859(3) 0.289884(18) 0.04914(12) Uani d . 1
Sn Sn4 0.40910(2) 0.31921(3) 0.28172(2) 0.05186(12) Uani d . 1
Cl Cl1 0.85825(13) 0.71273(16) 0.83025(8) 0.0869(5) Uani d . 1
Cl Cl2 0.81462(10) 0.31251(16) 0.29635(9) 0.0796(5) Uani d . 1
Cl Cl3 0.43841(10) 0.41773(16) 0.41448(9) 0.0788(5) Uani d . 1
Cl Cl4 0.42754(12) 0.22979(17) 0.17717(9) 0.0909(6) Uani d . 1
C C1 0.8810(4) 0.5445(4) 0.5622(3) 0.0452(12) Uani d . 1
C C2 0.7979(4) 0.5995(5) 0.6394(3) 0.0581(15) Uani d . 1
H H2 0.7451 0.5760 0.6019 0.070 Uiso calc R 1
C C3 0.8774(3) 0.5915(4) 0.6290(2) 0.0417(11) Uani d . 1
C C4 0.9549(4) 0.6242(5) 0.6863(3) 0.0588(15) Uani d . 1
H H4 1.0104 0.6202 0.6825 0.071 Uiso calc R 1
C C5 0.9500(4) 0.6623(5) 0.7484(3) 0.0661(16) Uani d . 1
H H5 1.0014 0.6848 0.7876 0.079 Uiso calc R 1
C C6 0.8663(4) 0.6662(5) 0.7507(3) 0.0561(14) Uani d . 1
C C7 0.8556(4) 0.5964(5) 0.3800(3) 0.0641(16) Uani d . 1
H H7A 0.7992 0.6142 0.3415 0.096 Uiso calc R 1
H H7B 0.9017 0.5875 0.3616 0.096 Uiso calc R 1
H H7C 0.8713 0.6610 0.4142 0.096 Uiso calc R 1
C C8 0.9085(4) 0.2769(5) 0.4787(3) 0.0665(16) Uani d . 1
H H8A 0.8716 0.2345 0.4984 0.100 Uiso calc R 1
H H8B 0.9654 0.2962 0.5164 0.100 Uiso calc R 1
H H8C 0.9184 0.2271 0.4439 0.100 Uiso calc R 1
C C9 0.6008(4) 0.6148(5) 0.4109(3) 0.0744(18) Uani d . 1
H H9A 0.5672 0.6340 0.3614 0.112 Uiso calc R 1
H H9B 0.6606 0.6473 0.4259 0.112 Uiso calc R 1
H H9C 0.5713 0.6490 0.4394 0.112 Uiso calc R 1
C C10 0.6500(4) 0.3078(5) 0.5111(3) 0.0740(18) Uani d . 1
H H10A 0.6859 0.2448 0.5031 0.111 Uiso calc R 1
H H10B 0.5981 0.2732 0.5160 0.111 Uiso calc R 1
H H10C 0.6853 0.3505 0.5542 0.111 Uiso calc R 1
C C11 0.6089(5) 0.4304(6) 0.2044(3) 0.085(2) Uani d . 1
H H11A 0.6519 0.4949 0.2155 0.128 Uiso calc R 1
H H11B 0.5505 0.4625 0.1966 0.128 Uiso calc R 1
H H11C 0.6065 0.3896 0.1620 0.128 Uiso calc R 1
C C12 0.6525(4) 0.1232(5) 0.3072(3) 0.0768(19) Uani d . 1
H H12A 0.6613 0.1075 0.3559 0.115 Uiso calc R 1
H H12B 0.7016 0.0893 0.2978 0.115 Uiso calc R 1
H H12C 0.5969 0.0874 0.2757 0.115 Uiso calc R 1
C C13 0.3526(4) 0.4827(5) 0.2334(4) 0.082(2) Uani d . 1
H H13A 0.3996 0.5359 0.2335 0.123 Uiso calc R 1
H H13B 0.3209 0.5191 0.2597 0.123 Uiso calc R 1
H H13C 0.3114 0.4682 0.1850 0.123 Uiso calc R 1
C C14 0.3737(4) 0.1571(5) 0.3169(4) 0.080(2) Uani d . 1
H H14A 0.4273 0.1125 0.3440 0.120 Uiso calc R 1
H H14B 0.3365 0.1103 0.2763 0.120 Uiso calc R 1
H H14C 0.3410 0.1741 0.3464 0.120 Uiso calc R 1
N N1 0.7915(3) 0.6382(4) 0.6992(2) 0.0608(12) Uani d . 1
O O1 0.7105(2) 0.3945(3) 0.38496(16) 0.0469(8) Uani d . 1
O O2 0.5441(2) 0.3438(3) 0.32797(17) 0.0496(9) Uani d . 1
O O3 0.8063(2) 0.5072(3) 0.51286(17) 0.0509(9) Uani d . 1
O O4 0.9517(2) 0.5415(3) 0.55299(19) 0.0601(10) Uani d . 1

loop_
_atom_site_aniso_label
_atom_site_aniso_U_11
_atom_site_aniso_U_22
_atom_site_aniso_U_33
_atom_site_aniso_U_12
_atom_site_aniso_U_13
_atom_site_aniso_U_23
Sn1 0.03337(19) 0.0612(2) 0.0392(2) -0.00358(17) 0.01401(16) -0.00479(17)
Sn2 0.0408(2) 0.0550(2) 0.03617(19) -0.00212(17) 0.01712(16) -0.00803(16)
Sn3 0.0451(2) 0.0676(3) 0.0359(2) -0.00767(18) 0.01718(17) -0.01366(17)
Sn4 0.0354(2) 0.0596(2) 0.0546(2) -0.00782(17) 0.01118(18) -0.00670(19)
Cl1 0.0977(13) 0.1142(14) 0.0564(10) -0.0179(11) 0.0384(9) -0.0367(9)
Cl2 0.0524(9) 0.1281(14) 0.0708(10) -0.0147(9) 0.0374(8) -0.0345(10)
Cl3 0.0406(8) 0.1320(14) 0.0697(10) -0.0151(9) 0.0279(8) -0.0391(10)
Cl4 0.0925(13) 0.1113(14) 0.0689(11) -0.0203(11) 0.0317(10) -0.0352(10)
C1 0.047(3) 0.050(3) 0.035(3) 0.005(3) 0.013(2) -0.004(2)
C2 0.039(3) 0.080(4) 0.049(3) -0.007(3) 0.009(3) -0.018(3)
C3 0.038(3) 0.051(3) 0.035(3) -0.002(2) 0.014(2) -0.009(2)
C4 0.039(3) 0.082(4) 0.054(3) -0.012(3) 0.016(3) -0.019(3)
C5 0.060(4) 0.086(4) 0.045(3) -0.018(3) 0.013(3) -0.024(3)
C6 0.067(4) 0.062(4) 0.045(3) -0.006(3) 0.028(3) -0.015(3)
C7 0.070(4) 0.071(4) 0.054(4) -0.004(3) 0.027(3) 0.010(3)
C8 0.055(4) 0.065(4) 0.071(4) 0.001(3) 0.016(3) 0.003(3)
C9 0.078(5) 0.054(4) 0.084(5) 0.016(3) 0.024(4) -0.004(3)
C10 0.079(5) 0.094(5) 0.055(4) 0.002(4) 0.033(3) 0.013(3)
C11 0.087(5) 0.108(5) 0.063(4) -0.017(4) 0.032(4) 0.017(4)
C12 0.096(5) 0.069(4) 0.071(4) -0.015(4) 0.039(4) -0.024(3)
C13 0.071(5) 0.073(4) 0.098(5) 0.018(4) 0.030(4) 0.016(4)
C14 0.077(5) 0.063(4) 0.107(6) -0.004(3) 0.044(4) 0.005(4)
N1 0.049(3) 0.088(3) 0.052(3) -0.004(3) 0.028(3) -0.016(3)
O1 0.0323(18) 0.069(2) 0.0393(19) -0.0062(16) 0.0144(15) -0.0169(17)
O2 0.0304(18) 0.073(2) 0.046(2) -0.0055(17) 0.0154(16) -0.0162(18)
O3 0.041(2) 0.072(2) 0.041(2) -0.0031(18) 0.0175(17) -0.0131(18)
O4 0.047(2) 0.084(3) 0.053(2) -0.007(2) 0.0229(19) -0.015(2)

loop_
_atom_type_symbol
_atom_type_description
_atom_type_scat_dispersion_real
_atom_type_scat_dispersion_imag
_atom_type_scat_source
C C 0.0033 0.0016 'International Tables Vol C Tables 4.2.6.8 and 6.1.1.4'
H H 0.0000 0.0000 'International Tables Vol C Tables 4.2.6.8 and 6.1.1.4'
Cl Cl 0.1484 0.1585 'International Tables Vol C Tables 4.2.6.8 and 6.1.1.4'
O O 0.0106 0.0060 'International Tables Vol C Tables 4.2.6.8 and 6.1.1.4'
Sn Sn -0.6537 1.4246 'International Tables Vol C Tables 4.2.6.8 and 6.1.1.4'
N N 0.0061 0.0033 'International Tables Vol C Tables 4.2.6.8 and 6.1.1.4'

loop_
_geom_angle_atom_site_label_1
_geom_angle_atom_site_label_2
_geom_angle_atom_site_label_3
_geom_angle
_geom_angle_publ_flag
O1 Sn1 C8 105.51(18) y
O1 Sn1 C7 104.75(19) y
C8 Sn1 C7 145.4(2) y
O1 Sn1 O3 82.20(12) y
C8 Sn1 O3 100.49(19) y
C7 Sn1 O3 99.95(18) y
O1 Sn1 O4 134.66(11) y
C8 Sn1 O4 84.63(18) y
C7 Sn1 O4 86.03(18) y
O3 Sn1 O4 52.46(11) y
O1 Sn1 Cl2 73.60(9) y
C8 Sn1 Cl2 85.00(17) y
C7 Sn1 Cl2 87.68(16) y
O3 Sn1 Cl2 155.76(9) y
O4 Sn1 Cl2 151.68(8) y
C1 Sn1 Cl2 176.37(11) y
O2 Sn2 C9 110.6(2) ?
O2 Sn2 C10 112.9(2) ?
C9 Sn2 C10 135.9(2) ?
O2 Sn2 O1 75.02(12) ?
C9 Sn2 O1 98.08(19) ?
C10 Sn2 O1 99.35(19) ?
O2 Sn2 Cl3 77.93(9) ?
C9 Sn2 Cl3 91.59(17) ?
C10 Sn2 Cl3 90.84(17) ?
O1 Sn2 Cl3 152.95(9) ?
O1 Sn3 C12 109.35(19) ?
O1 Sn3 C11 111.1(2) ?
C12 Sn3 C11 139.2(2) ?
O1 Sn3 O2 74.87(12) ?
C12 Sn3 O2 95.91(19) ?
C11 Sn3 O2 99.2(2) ?
O1 Sn3 Cl2 80.01(9) ?
C12 Sn3 Cl2 92.16(18) ?
C11 Sn3 Cl2 89.91(18) ?
O2 Sn3 Cl2 154.88(9) ?
O2 Sn4 C13 107.0(2) ?
O2 Sn4 C14 110.2(2) ?
C13 Sn4 C14 141.0(2) ?
O2 Sn4 Cl4 89.06(10) ?
C13 Sn4 Cl4 97.0(2) ?
C14 Sn4 Cl4 95.09(18) ?
O2 Sn4 Cl3 75.68(9) ?
C13 Sn4 Cl3 89.5(2) ?
C14 Sn4 Cl3 88.43(19) ?
Cl4 Sn4 Cl3 164.60(5) ?
Sn3 Cl2 Sn1 80.96(4) ?
Sn2 Cl3 Sn4 82.27(4) ?
O4 C1 O3 120.7(4) ?
O4 C1 C3 121.6(5) ?
O3 C1 C3 117.7(4) ?
N1 C2 C3 124.7(5) ?
N1 C2 H2 117.7 ?
C3 C2 H2 117.7 ?
C2 C3 C4 116.3(5) ?
C2 C3 C1 122.4(5) ?
C4 C3 C1 121.2(5) ?
C5 C4 C3 120.0(5) ?
C5 C4 H4 120.0 ?
C3 C4 H4 120.0 ?
C4 C5 C6 117.2(5) ?
C4 C5 H5 121.4 ?
C6 C5 H5 121.4 ?
N1 C6 C5 126.0(5) ?
N1 C6 Cl1 115.9(4) ?
C5 C6 Cl1 118.2(5) ?
Sn1 C7 H7A 109.5 ?
Sn1 C7 H7B 109.5 ?
H7A C7 H7B 109.5 ?
Sn1 C7 H7C 109.5 ?
H7A C7 H7C 109.5 ?
H7B C7 H7C 109.5 ?
Sn1 C8 H8A 109.5 ?
Sn1 C8 H8B 109.5 ?
H8A C8 H8B 109.5 ?
Sn1 C8 H8C 109.5 ?
H8A C8 H8C 109.5 ?
H8B C8 H8C 109.5 ?
Sn2 C9 H9A 109.5 ?
Sn2 C9 H9B 109.5 ?
H9A C9 H9B 109.5 ?
Sn2 C9 H9C 109.5 ?
H9A C9 H9C 109.5 ?
H9B C9 H9C 109.5 ?
Sn2 C10 H10A 109.5 ?
Sn2 C10 H10B 109.5 ?
H10A C10 H10B 109.5 ?
Sn2 C10 H10C 109.5 ?
H10A C10 H10C 109.5 ?
H10B C10 H10C 109.5 ?
Sn3 C11 H11A 109.5 ?
Sn3 C11 H11B 109.5 ?
H11A C11 H11B 109.5 ?
Sn3 C11 H11C 109.5 ?
H11A C11 H11C 109.5 ?
H11B C11 H11C 109.5 ?
Sn3 C12 H12A 109.5 ?
Sn3 C12 H12B 109.5 ?
H12A C12 H12B 109.5 ?
Sn3 C12 H12C 109.5 ?
H12A C12 H12C 109.5 ?
H12B C12 H12C 109.5 ?
Sn4 C13 H13A 109.5 ?
Sn4 C13 H13B 109.5 ?
H13A C13 H13B 109.5 ?
Sn4 C13 H13C 109.5 ?
H13A C13 H13C 109.5 ?
H13B C13 H13C 109.5 ?
Sn4 C14 H14A 109.5 ?
Sn4 C14 H14B 109.5 ?
H14A C14 H14B 109.5 ?
Sn4 C14 H14C 109.5 ?
H14A C14 H14C 109.5 ?
H14B C14 H14C 109.5 ?
C6 N1 C2 115.9(5) ?
Sn1 O1 Sn3 125.42(15) ?
Sn1 O1 Sn2 129.22(15) ?
Sn3 O1 Sn2 105.35(13) ?
Sn4 O2 Sn2 123.77(15) ?
Sn4 O2 Sn3 131.26(16) ?
Sn2 O2 Sn3 104.74(13) ?
C1 O3 Sn1 105.2(3) y
C1 O4 Sn1 81.4(3) y

loop_
_geom_bond_atom_site_label_1
_geom_bond_atom_site_label_2
_geom_bond_distance
_geom_bond_publ_flag
Sn1 O1 2.031(3) y
Sn1 C8 2.091(5) y
Sn1 C7 2.096(5) y
Sn1 O3 2.148(3) y
Sn1 O4 2.690(4) y
Sn1 Cl2 2.9098(15) y
Sn2 O2 2.038(3) y
Sn2 C9 2.087(5) y
Sn2 C10 2.108(5) y
Sn2 O1 2.122(3) y
Sn2 Cl3 2.6701(15) y
Sn3 O1 2.032(3) y
Sn3 C12 2.083(6) y
Sn3 C11 2.092(6) y
Sn3 O2 2.134(3) y
Sn3 Cl2 2.6434(15) y
Sn4 O2 2.023(3) y
Sn4 C13 2.094(6) y
Sn4 C14 2.096(6) y
Sn4 Cl4 2.4649(17) y
Sn4 Cl3 2.7730(15) y
Cl1 C6 1.749(5) ?
C1 O4 1.226(6) y
C1 O3 1.296(6) y
C1 C3 1.477(6) ?
C2 N1 1.330(6) ?
C2 C3 1.380(7) ?
C2 H2 0.9300 ?
C3 C4 1.381(7) ?
C4 C5 1.360(7) ?
C4 H4 0.9300 ?
C5 C6 1.370(7) ?
C5 H5 0.9300 ?
C6 N1 1.288(7) ?
C7 H7A 0.9600 ?
C7 H7B 0.9600 ?
C7 H7C 0.9600 ?
C8 H8A 0.9600 ?
C8 H8B 0.9600 ?
C8 H8C 0.9600 ?
C9 H9A 0.9600 ?
C9 H9B 0.9600 ?
C9 H9C 0.9600 ?
C10 H10A 0.9600 ?
C10 H10B 0.9600 ?
C10 H10C 0.9600 ?
C11 H11A 0.9600 ?
C11 H11B 0.9600 ?
C11 H11C 0.9600 ?
C12 H12A 0.9600 ?
C12 H12B 0.9600 ?
C12 H12C 0.9600 ?
C13 H13A 0.9600 ?
C13 H13B 0.9600 ?
C13 H13C 0.9600 ?
C14 H14A 0.9600 ?
C14 H14B 0.9600 ?
C14 H14C 0.9600 ?

loop_
_geom_torsion_atom_site_label_1
_geom_torsion_atom_site_label_2
_geom_torsion_atom_site_label_3
_geom_torsion_atom_site_label_4
_geom_torsion
O2 Sn2 Cl3 Sn4 -3.55(10)
C9 Sn2 Cl3 Sn4 107.22(17)
C10 Sn2 Cl3 Sn4 -116.83(17)
O1 Sn2 Cl3 Sn4 -4.1(2)
O2 Sn4 Cl3 Sn2 3.61(11)
C13 Sn4 Cl3 Sn2 -104.06(18)
C14 Sn4 Cl3 Sn2 114.90(18)
Cl4 Sn4 Cl3 Sn2 11.3(3)
N1 C2 C3 C4 1.5(8)
N1 C2 C3 C1 178.2(5)
O4 C1 C3 C2 177.7(5)
O3 C1 C3 C2 -1.6(7)
O4 C1 C3 C4 -5.7(8)
O3 C1 C3 C4 174.9(5)
C2 C3 C4 C5 -0.4(8)
C1 C3 C4 C5 -177.1(5)
C3 C4 C5 C6 0.1(9)
C4 C5 C6 N1 -0.8(10)
C4 C5 C6 Cl1 179.1(4)
C5 C6 N1 C2 1.8(9)
Cl1 C6 N1 C2 -178.1(4)
C3 C2 N1 C6 -2.2(9)
C8 Sn1 O1 Sn3 -80.4(2)
C7 Sn1 O1 Sn3 82.5(3)
O3 Sn1 O1 Sn3 -179.2(2)
C8 Sn1 O1 Sn2 99.2(3)
C7 Sn1 O1 Sn2 -97.8(2)
O3 Sn1 O1 Sn2 0.5(2)
C12 Sn3 O1 Sn1 89.4(3)
C11 Sn3 O1 Sn1 -85.4(3)
O2 Sn3 O1 Sn1 -179.6(2)
Cl2 Sn3 O1 Sn1 0.61(17)
C12 Sn3 O1 Sn2 -90.4(2)
C11 Sn3 O1 Sn2 94.9(2)
O2 Sn3 O1 Sn2 0.68(14)
Cl2 Sn3 O1 Sn2 -179.13(14)
O2 Sn2 O1 Sn1 179.6(2)
C9 Sn2 O1 Sn1 70.3(3)
C10 Sn2 O1 Sn1 -69.1(3)
Cl3 Sn2 O1 Sn1 -179.87(10)
O2 Sn2 O1 Sn3 -0.71(14)
C9 Sn2 O1 Sn3 -110.0(2)
C10 Sn2 O1 Sn3 110.7(2)
Cl3 Sn2 O1 Sn3 -0.1(3)
C13 Sn4 O2 Sn2 79.3(3)
C14 Sn4 O2 Sn2 -88.5(3)
Cl4 Sn4 O2 Sn2 176.40(19)
Cl3 Sn4 O2 Sn2 -5.64(17)
C13 Sn4 O2 Sn3 -94.4(3)
C14 Sn4 O2 Sn3 97.7(3)
Cl4 Sn4 O2 Sn3 2.7(2)
Cl3 Sn4 O2 Sn3 -179.4(2)
C9 Sn2 O2 Sn4 -81.3(3)
C10 Sn2 O2 Sn4 91.6(3)
O1 Sn2 O2 Sn4 -174.5(2)
Cl3 Sn2 O2 Sn4 5.81(17)
C9 Sn2 O2 Sn3 93.8(2)
C10 Sn2 O2 Sn3 -93.3(2)
O1 Sn2 O2 Sn3 0.68(13)
Cl3 Sn2 O2 Sn3 -179.06(15)
O1 Sn3 O2 Sn4 173.9(3)
C12 Sn3 O2 Sn4 -77.6(3)
C11 Sn3 O2 Sn4 64.4(3)
Cl2 Sn3 O2 Sn4 174.35(10)
O1 Sn3 O2 Sn2 -0.71(14)
C12 Sn3 O2 Sn2 107.8(2)
C11 Sn3 O2 Sn2 -110.3(2)
Cl2 Sn3 O2 Sn2 -0.3(3)
O4 C1 O3 Sn1 4.6(6)
C3 C1 O3 Sn1 -176.0(3)
O1 Sn1 O3 C1 176.9(3)
C8 Sn1 O3 C1 72.5(3)
C7 Sn1 O3 C1 -79.4(3)
